data_4065353
loop_
_publ_author_name
'Wooles, Ashley J.'
'Gregson, Matthew'
'Robinson, Sarah'
'Cooper, Oliver J.'
'Mills, David P.'
'Lewis, William'
'Blake, Alexander J.'
'Liddle, Stephen T.'

_publ_section_title
;
 Group 1 Bis(iminophosphorano)methanides, Part 2:N-Aryl Derivatives of the
 Sterically Demanding Methanes H2C(PPh2NR)2(R = 2,4,6-trimethylphenyl or
 2,6-diisopropylphenyl)
;
_journal_issue 20
_journal_name_full Organometallics
_journal_page_first 5326
_journal_paper_doi 10.1021/om200729x
_journal_volume 30
_journal_year 2011
_chemical_formula_moiety 'C51 H59 I2 N2 O2 P2 Sm, 3(C7 H8)'
_chemical_formula_sum 'C72 H83 I2 N2 O2 P2 Sm'
_chemical_formula_weight 1476.51
_chemical_name_systematic
; 
 ? 
;
_space_group_IT_number 2
_symmetry_cell_setting triclinic
_symmetry_space_group_name_Hall '-P 1'
_symmetry_space_group_name_H-M 'P -1'
_atom_sites_solution_hydrogens 'geom, Me from difmap'
_atom_sites_solution_primary direct
_atom_sites_solution_secondary difmap
_audit_creation_method 'enCIFer editing of SHELXL97 CIF output'
_cell_angle_alpha 85.621(2)
_cell_angle_beta 76.686(2)
_cell_angle_gamma 87.418(2)
_cell_formula_units_Z 2
_cell_length_a 12.7524(9)
_cell_length_b 15.1734(11)
_cell_length_c 17.2860(12)
_cell_measurement_reflns_used 7937
_cell_measurement_temperature 90(2)
_cell_measurement_theta_max 27.57
_cell_measurement_theta_min 2.25
_cell_volume 3244.1(4)
_computing_cell_refinement 'Bruker SAINT version 6.36A (Bruker, 2000)'
_computing_data_collection 'Bruker SMART version 5.625 (Bruker, 2001)'
_computing_data_reduction 'Bruker SAINT; SHELXTL (Sheldrick, 2008)'
_computing_molecular_graphics 'SHELXTL (Sheldrick, 2008)'
_computing_publication_material 'enCIFer(Allen et al., 2004); PLATON (Spek, 2009)'
_computing_structure_refinement 'SHELXL97 (Sheldrick, 2008)'
_computing_structure_solution 'SHELXTL (Sheldrick, 2008)'
_diffrn_ambient_temperature 90(2)
_diffrn_measured_fraction_theta_full 0.869
_diffrn_measured_fraction_theta_max 0.869
_diffrn_measurement_device_type 'Bruker SMART APEX CCD diffractometer'
_diffrn_measurement_method '\w rotation with narrow frames'
_diffrn_radiation_monochromator graphite
_diffrn_radiation_source 'normal-focus sealed tube'
_diffrn_radiation_type MoK\a
_diffrn_radiation_wavelength 0.71073
_diffrn_reflns_av_R_equivalents 0.0229
_diffrn_reflns_av_sigmaI/netI 0.0491
_diffrn_reflns_limit_h_max 16
_diffrn_reflns_limit_h_min -16
_diffrn_reflns_limit_k_max 16
_diffrn_reflns_limit_k_min -19
_diffrn_reflns_limit_l_max 20
_diffrn_reflns_limit_l_min -22
_diffrn_reflns_number 18215
_diffrn_reflns_theta_full 27.59
_diffrn_reflns_theta_max 27.59
_diffrn_reflns_theta_min 2.15
_diffrn_standards_decay_% 0
_diffrn_standards_number 0
_exptl_absorpt_coefficient_mu 1.952
_exptl_absorpt_correction_T_max 0.746
_exptl_absorpt_correction_T_min 0.643
_exptl_absorpt_correction_type multi-scan
_exptl_absorpt_process_details 'SADABS 2007/2'
_exptl_crystal_colour COLOURLESS
_exptl_crystal_density_diffrn 1.509
_exptl_crystal_density_method 'not measured'
_exptl_crystal_description BLOCK
_exptl_crystal_F_000 1486
_exptl_crystal_size_max 0.12
_exptl_crystal_size_mid 0.10
_exptl_crystal_size_min 0.03
_refine_diff_density_max 1.972
_refine_diff_density_min -1.179
_refine_diff_density_rms
;0.138 
PROBLEM: _diffrn_measured_fraction_theta_full Low ....... 0.869
RESPONSE: Instrument problem. Data good and connectivity clear cut.
;
_refine_ls_extinction_method none
_refine_ls_goodness_of_fit_ref 1.032
_refine_ls_hydrogen_treatment constr
_refine_ls_matrix_type full
_refine_ls_number_parameters 692
_refine_ls_number_reflns 13086
_refine_ls_number_restraints 0
_refine_ls_restrained_S_all 1.032
_refine_ls_R_factor_all 0.0523
_refine_ls_R_factor_gt 0.0428
_refine_ls_shift/su_max 0.001
_refine_ls_shift/su_mean 0.000
_refine_ls_structure_factor_coef Fsqd
_refine_ls_weighting_details 'calc w=1/[\s^2^(Fo^2^)+(0.0534P)^2^+8.2369P] where P=(Fo^2^+2Fc^2^)/3'
_refine_ls_weighting_scheme calc
_refine_ls_wR_factor_gt 0.1049
_refine_ls_wR_factor_ref 0.1096
_reflns_number_gt 11089
_reflns_number_total 13086
_reflns_threshold_expression I>2\s(I)
_cod_data_source_file om200729x_si_001.cif
_cod_data_source_block 12
_cod_database_code 4065353

loop_
_symmetry_equiv_pos_as_xyz
'x, y, z'
'-x, -y, -z'

loop_
_atom_site_label
_atom_site_type_symbol
_atom_site_fract_x
_atom_site_fract_y
_atom_site_fract_z
_atom_site_U_iso_or_equiv
_atom_site_adp_type
_atom_site_occupancy
_atom_site_symmetry_multiplicity
_atom_site_calc_flag
_atom_site_refinement_flags
Sm1 Sm 0.667037(17) 0.246514(15) 0.279520(13) 0.01419(7) Uani 1 1 d .
C1 C 0.7933(3) 0.3779(3) 0.1928(3) 0.0151(9) Uani 1 1 d .
H1 H 0.7502 0.4338 0.1873 0.018 Uiso 1 1 calc R
P1 P 0.85839(9) 0.37952(8) 0.26979(7) 0.0138(2) Uani 1 1 d .
C2 C 0.8981(3) 0.4892(3) 0.2836(3) 0.0174(9) Uani 1 1 d .
C3 C 0.8989(4) 0.5579(3) 0.2246(3) 0.0191(9) Uani 1 1 d .
H3 H 0.8690 0.5496 0.1803 0.023 Uiso 1 1 calc R
C4 C 0.9434(4) 0.6383(3) 0.2308(3) 0.0244(11) Uani 1 1 d .
H4 H 0.9452 0.6845 0.1902 0.029 Uiso 1 1 calc R
C5 C 0.9851(4) 0.6509(3) 0.2961(3) 0.0275(11) Uani 1 1 d .
H5 H 1.0160 0.7057 0.3002 0.033 Uiso 1 1 calc R
C6 C 0.9819(4) 0.5840(4) 0.3555(3) 0.0263(11) Uani 1 1 d .
H6 H 1.0090 0.5936 0.4009 0.032 Uiso 1 1 calc R
C7 C 0.9398(4) 0.5036(3) 0.3494(3) 0.0224(10) Uani 1 1 d .
H7 H 0.9390 0.4578 0.3901 0.027 Uiso 1 1 calc R
C8 C 0.9886(3) 0.3229(3) 0.2428(2) 0.0164(9) Uani 1 1 d .
C9 C 1.0846(4) 0.3679(3) 0.2181(3) 0.0215(10) Uani 1 1 d .
H9 H 1.0839 0.4302 0.2209 0.026 Uiso 1 1 calc R
C10 C 1.1812(4) 0.3230(4) 0.1894(3) 0.0255(11) Uani 1 1 d .
H10 H 1.2461 0.3546 0.1730 0.031 Uiso 1 1 calc R
C11 C 1.1836(4) 0.2329(4) 0.1845(3) 0.0235(10) Uani 1 1 d .
H11 H 1.2496 0.2027 0.1630 0.028 Uiso 1 1 calc R
C12 C 1.0895(4) 0.1857(3) 0.2108(3) 0.0233(10) Uani 1 1 d .
H12 H 1.0914 0.1233 0.2086 0.028 Uiso 1 1 calc R
C13 C 0.9924(4) 0.2306(3) 0.2405(3) 0.0185(9) Uani 1 1 d .
H13 H 0.9284 0.1984 0.2594 0.022 Uiso 1 1 calc R
N1 N 0.7734(3) 0.3355(3) 0.3461(2) 0.0151(8) Uani 1 1 d .
C14 C 0.7657(3) 0.3573(3) 0.4267(3) 0.0151(9) Uani 1 1 d .
C15 C 0.6972(3) 0.4285(3) 0.4578(3) 0.0173(9) Uani 1 1 d .
C16 C 0.6839(4) 0.4443(3) 0.5378(3) 0.0209(10) Uani 1 1 d .
H16 H 0.6355 0.4905 0.5589 0.025 Uiso 1 1 calc R
C17 C 0.7385(4) 0.3951(3) 0.5879(3) 0.0204(10) Uani 1 1 d .
C18 C 0.8087(3) 0.3285(3) 0.5551(3) 0.0184(9) Uani 1 1 d .
H18 H 0.8490 0.2956 0.5879 0.022 Uiso 1 1 calc R
C19 C 0.8230(3) 0.3075(3) 0.4761(3) 0.0145(9) Uani 1 1 d .
C20 C 0.6411(4) 0.4891(3) 0.4054(3) 0.0208(10) Uani 1 1 d .
H20B H 0.5821 0.5220 0.4389 0.031 Uiso 1 1 calc R
H20A H 0.6120 0.4538 0.3705 0.031 Uiso 1 1 calc R
H20C H 0.6928 0.5307 0.3730 0.031 Uiso 1 1 calc R
C21 C 0.9019(4) 0.2353(3) 0.4458(3) 0.0249(11) Uani 1 1 d .
H21C H 0.9344 0.2098 0.4888 0.037 Uiso 1 1 calc R
H21B H 0.9584 0.2596 0.4018 0.037 Uiso 1 1 calc R
H21A H 0.8645 0.1893 0.4267 0.037 Uiso 1 1 calc R
C22 C 0.7235(4) 0.4133(4) 0.6752(3) 0.0277(11) Uani 1 1 d .
H22A H 0.6471 0.4262 0.6980 0.042 Uiso 1 1 calc R
H22C H 0.7660 0.4642 0.6794 0.042 Uiso 1 1 calc R
H22B H 0.7477 0.3613 0.7043 0.042 Uiso 1 1 calc R
P2 P 0.81381(9) 0.31970(8) 0.10885(7) 0.0138(2) Uani 1 1 d .
C23 C 0.7554(3) 0.3838(3) 0.0345(3) 0.0163(9) Uani 1 1 d .
C24 C 0.7900(4) 0.3655(4) -0.0454(3) 0.0256(11) Uani 1 1 d .
H24 H 0.8445 0.3212 -0.0602 0.031 Uiso 1 1 calc R
C25 C 0.7456(4) 0.4113(4) -0.1035(3) 0.0280(11) Uani 1 1 d .
H25 H 0.7691 0.3974 -0.1576 0.034 Uiso 1 1 calc R
C26 C 0.6677(4) 0.4767(4) -0.0832(3) 0.0277(11) Uani 1 1 d .
H26 H 0.6376 0.5081 -0.1230 0.033 Uiso 1 1 calc R
C27 C 0.6338(4) 0.4963(3) -0.0047(3) 0.0234(10) Uani 1 1 d .
H27 H 0.5811 0.5422 0.0092 0.028 Uiso 1 1 calc R
C28 C 0.6758(3) 0.4496(3) 0.0546(3) 0.0205(10) Uani 1 1 d .
H28 H 0.6501 0.4626 0.1087 0.025 Uiso 1 1 calc R
C29 C 0.9538(3) 0.3145(3) 0.0539(3) 0.0160(9) Uani 1 1 d .
C30 C 1.0138(4) 0.3899(3) 0.0512(3) 0.0194(10) Uani 1 1 d .
H30 H 0.9827 0.4382 0.0812 0.023 Uiso 1 1 calc R
C31 C 1.1181(4) 0.3950(3) 0.0053(3) 0.0215(10) Uani 1 1 d .
H31 H 1.1589 0.4458 0.0052 0.026 Uiso 1 1 calc R
C32 C 1.1626(4) 0.3256(3) -0.0403(3) 0.0231(10) Uani 1 1 d .
H32 H 1.2338 0.3292 -0.0724 0.028 Uiso 1 1 calc R
C33 C 1.1036(4) 0.2513(3) -0.0393(3) 0.0231(10) Uani 1 1 d .
H33 H 1.1344 0.2037 -0.0704 0.028 Uiso 1 1 calc R
C34 C 0.9986(4) 0.2460(3) 0.0075(3) 0.0208(10) Uani 1 1 d .
H34 H 0.9579 0.1951 0.0074 0.025 Uiso 1 1 calc R
N2 N 0.7574(3) 0.2260(3) 0.1397(2) 0.0157(8) Uani 1 1 d .
C35 C 0.7461(4) 0.1576(3) 0.0897(3) 0.0182(9) Uani 1 1 d .
C36 C 0.8184(3) 0.0839(3) 0.0827(3) 0.0198(10) Uani 1 1 d .
C37 C 0.8044(4) 0.0158(3) 0.0360(3) 0.0224(10) Uani 1 1 d .
H37 H 0.8544 -0.0329 0.0306 0.027 Uiso 1 1 calc R
C38 C 0.7206(4) 0.0169(3) -0.0023(3) 0.0223(10) Uani 1 1 d .
C39 C 0.6485(4) 0.0884(3) 0.0069(3) 0.0219(10) Uani 1 1 d .
H39 H 0.5895 0.0896 -0.0181 0.026 Uiso 1 1 calc R
C40 C 0.6595(3) 0.1587(3) 0.0517(3) 0.0182(9) Uani 1 1 d .
C41 C 0.5746(4) 0.2329(3) 0.0596(3) 0.0211(10) Uani 1 1 d .
H41A H 0.5047 0.2089 0.0592 0.032 Uiso 1 1 calc R
H41B H 0.5948 0.2772 0.0149 0.032 Uiso 1 1 calc R
H41C H 0.5696 0.2605 0.1098 0.032 Uiso 1 1 calc R
C42 C 0.9081(4) 0.0726(3) 0.1260(3) 0.0222(10) Uani 1 1 d .
H42B H 0.9668 0.0366 0.0957 0.033 Uiso 1 1 calc R
H42A H 0.8811 0.0431 0.1789 0.033 Uiso 1 1 calc R
H42C H 0.9349 0.1307 0.1318 0.033 Uiso 1 1 calc R
C43 C 0.7095(5) -0.0562(4) -0.0538(3) 0.0325(13) Uani 1 1 d .
H43C H 0.7542 -0.1075 -0.0421 0.049 Uiso 1 1 calc R
H43B H 0.7332 -0.0357 -0.1100 0.049 Uiso 1 1 calc R
H43A H 0.6339 -0.0729 -0.0427 0.049 Uiso 1 1 calc R
I1 I 0.48512(2) 0.38373(2) 0.255284(18) 0.01856(8) Uani 1 1 d .
I2 I 0.75959(2) 0.07096(2) 0.34589(2) 0.02428(8) Uani 1 1 d .
O1 O 0.5392(2) 0.1373(2) 0.2513(2) 0.0201(7) Uani 1 1 d .
C44 C 0.4233(4) 0.1552(3) 0.2605(3) 0.0244(11) Uani 1 1 d .
H44A H 0.4094 0.1961 0.2163 0.029 Uiso 1 1 calc R
H44B H 0.3923 0.1820 0.3116 0.029 Uiso 1 1 calc R
C45 C 0.3749(4) 0.0665(4) 0.2591(4) 0.0299(12) Uani 1 1 d .
H45A H 0.3093 0.0725 0.2375 0.036 Uiso 1 1 calc R
H45B H 0.3570 0.0358 0.3130 0.036 Uiso 1 1 calc R
C46 C 0.4665(4) 0.0179(4) 0.2035(3) 0.0291(12) Uani 1 1 d .
H46B H 0.4580 -0.0470 0.2104 0.035 Uiso 1 1 calc R
H46A H 0.4714 0.0380 0.1469 0.035 Uiso 1 1 calc R
C47 C 0.5622(4) 0.0451(3) 0.2319(3) 0.0226(10) Uani 1 1 d .
H47B H 0.5710 0.0075 0.2795 0.027 Uiso 1 1 calc R
H47A H 0.6290 0.0400 0.1896 0.027 Uiso 1 1 calc R
O2 O 0.5316(3) 0.2185(2) 0.4067(2) 0.0239(8) Uani 1 1 d .
C48 C 0.4897(4) 0.2842(4) 0.4637(3) 0.0289(12) Uani 1 1 d .
H48A H 0.4171 0.3060 0.4587 0.035 Uiso 1 1 calc R
H48B H 0.5381 0.3350 0.4552 0.035 Uiso 1 1 calc R
C49 C 0.4848(7) 0.2370(5) 0.5445(4) 0.058(2) Uani 1 1 d .
H49A H 0.4168 0.2524 0.5825 0.069 Uiso 1 1 calc R
H49B H 0.5463 0.2528 0.5663 0.069 Uiso 1 1 calc R
C50 C 0.4904(5) 0.1379(4) 0.5296(4) 0.0421(15) Uani 1 1 d .
H50B H 0.5593 0.1100 0.5373 0.051 Uiso 1 1 calc R
H50A H 0.4299 0.1064 0.5659 0.051 Uiso 1 1 calc R
C51 C 0.4822(4) 0.1367(4) 0.4443(3) 0.0328(13) Uani 1 1 d .
H51B H 0.5217 0.0847 0.4192 0.039 Uiso 1 1 calc R
H51A H 0.4060 0.1356 0.4405 0.039 Uiso 1 1 calc R
C52 C 0.1617(6) 0.0912(6) 0.4894(5) 0.068(2) Uani 1 1 d .
H52 H 0.1535 0.0297 0.5032 0.081 Uiso 1 1 calc R
C53 C 0.1635(6) 0.1252(6) 0.4162(5) 0.060(2) Uani 1 1 d .
H53 H 0.1559 0.0888 0.3756 0.072 Uiso 1 1 calc R
C54 C 0.1730(5) 0.1536(5) 0.5484(4) 0.0468(17) Uani 1 1 d .
H54 H 0.1732 0.1289 0.6005 0.056 Uiso 1 1 calc R
C55 C 0.1829(5) 0.2410(6) 0.5359(5) 0.061(2) Uani 1 1 d .
H55 H 0.1886 0.2778 0.5767 0.073 Uiso 1 1 calc R
C56 C 0.1844(5) 0.2766(6) 0.4519(5) 0.0553(19) Uani 1 1 d .
C57 C 0.1907(6) 0.3662(7) 0.4333(6) 0.078(3) Uani 1 1 d .
H57B H 0.2478 0.3777 0.3852 0.117 Uiso 1 1 calc R
H57C H 0.2073 0.3952 0.4776 0.117 Uiso 1 1 calc R
H57A H 0.1217 0.3896 0.4236 0.117 Uiso 1 1 calc R
C58 C 0.1772(4) 0.2178(4) 0.4000(4) 0.0351(13) Uani 1 1 d .
H58 H 0.1817 0.2402 0.3465 0.042 Uiso 1 1 calc R
C59 C -0.3433(8) 0.1754(7) 0.6837(6) 0.082(3) Uiso 1 1 d .
H59C H -0.4031 0.1946 0.7262 0.123 Uiso 1 1 calc R
H59A H -0.3647 0.1239 0.6605 0.123 Uiso 1 1 calc R
H59B H -0.3252 0.2236 0.6423 0.123 Uiso 1 1 calc R
C60 C -0.2471(4) 0.1508(4) 0.7175(3) 0.0554(18) Uiso 1 1 d G
C61 C -0.2503(3) 0.1738(3) 0.7943(3) 0.0483(16) Uiso 1 1 d G
H61 H -0.3121 0.2038 0.8234 0.058 Uiso 1 1 calc R
C62 C -0.1630(4) 0.1529(4) 0.8285(2) 0.067(2) Uiso 1 1 d G
H62 H -0.1652 0.1687 0.8810 0.081 Uiso 1 1 calc R
C63 C -0.0725(4) 0.1090(4) 0.7859(3) 0.088(3) Uiso 1 1 d G
H63 H -0.0129 0.0947 0.8093 0.105 Uiso 1 1 calc R
C64 C -0.0694(4) 0.0860(4) 0.7091(3) 0.063(2) Uiso 1 1 d G
H64 H -0.0075 0.0560 0.6799 0.075 Uiso 1 1 calc R
C65 C -0.1567(4) 0.1069(4) 0.6749(2) 0.077(3) Uiso 1 1 d G
H65 H -0.1545 0.0912 0.6223 0.092 Uiso 1 1 calc R
C66 C 0.7444(4) 0.8412(4) 0.2417(3) 0.0331(13) Uani 1 1 d .
H66C H 0.7592 0.8941 0.2052 0.050 Uiso 1 1 calc R
H66A H 0.8123 0.8091 0.2436 0.050 Uiso 1 1 calc R
H66B H 0.7091 0.8586 0.2951 0.050 Uiso 1 1 calc R
C67 C 0.6714(4) 0.7823(3) 0.2127(3) 0.0231(11) Uani 1 1 d .
C68 C 0.6519(4) 0.6969(3) 0.2478(3) 0.0268(11) Uani 1 1 d .
H68 H 0.6856 0.6760 0.2896 0.032 Uiso 1 1 calc R
C69 C 0.5845(4) 0.6428(4) 0.2226(4) 0.0334(13) Uani 1 1 d .
H69 H 0.5715 0.5850 0.2474 0.040 Uiso 1 1 calc R
C70 C 0.5368(4) 0.6713(4) 0.1628(4) 0.0410(16) Uani 1 1 d .
H70 H 0.4906 0.6335 0.1456 0.049 Uiso 1 1 calc R
C71 C 0.5550(4) 0.7564(5) 0.1261(4) 0.0388(15) Uani 1 1 d .
H71 H 0.5213 0.7765 0.0841 0.047 Uiso 1 1 calc R
C72 C 0.6229(4) 0.8114(4) 0.1516(3) 0.0272(11) Uani 1 1 d .
H72 H 0.6358 0.8692 0.1268 0.033 Uiso 1 1 calc R

loop_
_atom_site_aniso_label
_atom_site_aniso_U_11
_atom_site_aniso_U_22
_atom_site_aniso_U_33
_atom_site_aniso_U_23
_atom_site_aniso_U_13
_atom_site_aniso_U_12
Sm1 0.01177(11) 0.01615(13) 0.01404(12) -0.00103(8) -0.00151(8) -0.00125(8)
C1 0.015(2) 0.013(2) 0.018(2) -0.0008(17) -0.0062(16) 0.0011(16)
P1 0.0125(5) 0.0151(6) 0.0139(5) -0.0012(4) -0.0035(4) 0.0003(4)
C2 0.013(2) 0.020(2) 0.018(2) -0.0026(18) -0.0013(16) -0.0027(17)
C3 0.017(2) 0.019(2) 0.022(2) -0.0018(18) -0.0070(18) 0.0015(17)
C4 0.029(3) 0.017(3) 0.028(3) 0.003(2) -0.008(2) 0.0005(19)
C5 0.032(3) 0.022(3) 0.031(3) -0.003(2) -0.010(2) -0.007(2)
C6 0.028(3) 0.031(3) 0.023(3) -0.005(2) -0.010(2) -0.007(2)
C7 0.025(2) 0.025(3) 0.018(2) 0.0002(19) -0.0048(18) -0.0065(19)
C8 0.014(2) 0.027(3) 0.008(2) 0.0000(17) -0.0033(15) -0.0003(17)
C9 0.016(2) 0.021(3) 0.025(2) 0.0037(19) -0.0025(18) -0.0005(18)
C10 0.012(2) 0.033(3) 0.030(3) 0.003(2) -0.0033(18) -0.0034(19)
C11 0.015(2) 0.035(3) 0.022(2) -0.006(2) -0.0064(18) 0.0063(19)
C12 0.016(2) 0.026(3) 0.029(3) -0.008(2) -0.0078(19) 0.0031(19)
C13 0.017(2) 0.021(3) 0.017(2) -0.0031(18) -0.0032(17) -0.0010(17)
N1 0.0116(16) 0.020(2) 0.0140(18) -0.0030(15) -0.0034(13) 0.0002(14)
C14 0.015(2) 0.018(2) 0.012(2) 0.0012(17) -0.0034(16) -0.0040(16)
C15 0.015(2) 0.021(2) 0.017(2) 0.0001(18) -0.0058(17) -0.0010(17)
C16 0.022(2) 0.022(3) 0.020(2) -0.0065(19) -0.0052(18) 0.0009(19)
C17 0.021(2) 0.026(3) 0.015(2) -0.0036(18) -0.0051(17) -0.0017(19)
C18 0.016(2) 0.024(3) 0.018(2) 0.0004(18) -0.0088(17) 0.0010(17)
C19 0.0132(19) 0.017(2) 0.014(2) -0.0005(16) -0.0028(16) -0.0028(16)
C20 0.023(2) 0.021(3) 0.020(2) -0.0025(19) -0.0082(18) 0.0018(19)
C21 0.025(2) 0.028(3) 0.024(3) -0.009(2) -0.010(2) 0.010(2)
C22 0.030(3) 0.034(3) 0.019(2) -0.006(2) -0.008(2) 0.008(2)
P2 0.0113(5) 0.0166(6) 0.0135(5) -0.0017(4) -0.0028(4) -0.0006(4)
C23 0.014(2) 0.017(2) 0.020(2) 0.0021(17) -0.0060(16) -0.0057(17)
C24 0.025(2) 0.030(3) 0.020(2) 0.000(2) -0.0048(19) 0.003(2)
C25 0.030(3) 0.039(3) 0.017(2) 0.004(2) -0.008(2) -0.005(2)
C26 0.026(3) 0.034(3) 0.026(3) 0.010(2) -0.016(2) -0.009(2)
C27 0.017(2) 0.025(3) 0.030(3) 0.004(2) -0.0096(19) -0.0048(19)
C28 0.013(2) 0.028(3) 0.021(2) 0.0016(19) -0.0054(17) -0.0037(18)
C29 0.015(2) 0.020(2) 0.013(2) 0.0011(17) -0.0039(16) 0.0012(17)
C30 0.019(2) 0.020(3) 0.018(2) -0.0010(18) -0.0017(17) -0.0027(18)
C31 0.020(2) 0.024(3) 0.021(2) -0.0004(19) -0.0035(18) -0.0074(19)
C32 0.016(2) 0.031(3) 0.021(2) 0.000(2) 0.0005(18) -0.0010(19)
C33 0.020(2) 0.027(3) 0.019(2) -0.0005(19) 0.0015(18) 0.0018(19)
C34 0.019(2) 0.022(3) 0.021(2) -0.0017(19) -0.0021(18) -0.0017(18)
N2 0.0128(17) 0.018(2) 0.0161(19) -0.0039(15) -0.0016(14) 0.0000(14)
C35 0.018(2) 0.020(2) 0.015(2) -0.0017(17) 0.0004(17) -0.0051(17)
C36 0.015(2) 0.025(3) 0.017(2) -0.0023(18) 0.0014(17) -0.0025(18)
C37 0.024(2) 0.020(3) 0.021(2) -0.0040(19) -0.0021(19) 0.0013(19)
C38 0.026(2) 0.022(3) 0.019(2) -0.0053(19) -0.0016(19) -0.0053(19)
C39 0.020(2) 0.029(3) 0.018(2) -0.0045(19) -0.0046(18) -0.0052(19)
C40 0.017(2) 0.020(3) 0.016(2) -0.0013(18) -0.0011(17) -0.0051(17)
C41 0.018(2) 0.026(3) 0.022(2) -0.0013(19) -0.0088(18) -0.0036(18)
C42 0.021(2) 0.018(3) 0.027(3) -0.0025(19) -0.0043(19) 0.0011(18)
C43 0.039(3) 0.030(3) 0.032(3) -0.013(2) -0.012(2) -0.004(2)
I1 0.01384(13) 0.01918(16) 0.02196(16) -0.00067(11) -0.00319(11) 0.00113(11)
I2 0.02246(15) 0.02013(17) 0.03082(18) 0.00313(13) -0.00864(12) -0.00127(12)
O1 0.0152(15) 0.0179(17) 0.0274(18) -0.0027(13) -0.0050(13) -0.0007(12)
C44 0.014(2) 0.021(3) 0.038(3) -0.002(2) -0.0046(19) 0.0008(18)
C45 0.020(2) 0.027(3) 0.041(3) -0.003(2) -0.003(2) -0.005(2)
C46 0.024(2) 0.028(3) 0.034(3) -0.004(2) -0.003(2) -0.006(2)
C47 0.020(2) 0.016(2) 0.030(3) -0.0014(19) -0.0020(19) -0.0012(18)
O2 0.0258(17) 0.0197(18) 0.0205(17) 0.0004(14) 0.0061(14) -0.0014(14)
C48 0.028(3) 0.033(3) 0.024(3) -0.008(2) 0.001(2) -0.004(2)
C49 0.092(6) 0.050(5) 0.028(3) -0.006(3) -0.007(3) 0.000(4)
C50 0.047(4) 0.045(4) 0.029(3) 0.006(3) -0.002(3) -0.001(3)
C51 0.031(3) 0.030(3) 0.031(3) 0.001(2) 0.006(2) -0.005(2)
C52 0.042(4) 0.082(6) 0.063(5) 0.019(4) 0.009(4) 0.014(4)
C53 0.041(4) 0.082(6) 0.056(5) -0.014(4) -0.009(3) 0.011(4)
C54 0.035(3) 0.080(6) 0.023(3) -0.009(3) -0.003(2) 0.011(3)
C55 0.029(3) 0.072(6) 0.068(5) 0.030(4) 0.005(3) 0.018(3)
C56 0.030(3) 0.066(5) 0.069(5) -0.015(4) -0.010(3) 0.014(3)
C57 0.040(4) 0.096(7) 0.086(7) 0.027(5) 0.000(4) -0.009(4)
C58 0.028(3) 0.033(3) 0.037(3) 0.006(2) 0.002(2) 0.008(2)
C66 0.034(3) 0.030(3) 0.037(3) -0.011(2) -0.010(2) -0.001(2)
C67 0.019(2) 0.028(3) 0.021(2) -0.007(2) -0.0002(18) 0.0034(19)
C68 0.029(3) 0.027(3) 0.023(3) -0.002(2) -0.002(2) 0.004(2)
C69 0.029(3) 0.025(3) 0.042(3) -0.007(2) 0.004(2) -0.007(2)
C70 0.023(3) 0.049(4) 0.053(4) -0.028(3) -0.003(3) -0.007(3)
C71 0.026(3) 0.063(4) 0.032(3) -0.013(3) -0.015(2) 0.012(3)
C72 0.026(3) 0.028(3) 0.024(3) -0.002(2) 0.000(2) 0.006(2)

loop_
_atom_type_symbol
_atom_type_description
_atom_type_scat_dispersion_real
_atom_type_scat_dispersion_imag
_atom_type_scat_source
C C 0.0033 0.0016 'International Tables Vol C Tables 4.2.6.8 and 6.1.1.4'
H H 0.0000 0.0000 'International Tables Vol C Tables 4.2.6.8 and 6.1.1.4'
N N 0.0061 0.0033 'International Tables Vol C Tables 4.2.6.8 and 6.1.1.4'
O O 0.0106 0.0060 'International Tables Vol C Tables 4.2.6.8 and 6.1.1.4'
P P 0.1023 0.0942 'International Tables Vol C Tables 4.2.6.8 and 6.1.1.4'
I I -0.4742 1.8119 'International Tables Vol C Tables 4.2.6.8 and 6.1.1.4'
Sm Sm -0.1638 3.4418 'International Tables Vol C Tables 4.2.6.8 and 6.1.1.4'

loop_
_geom_angle_atom_site_label_1
_geom_angle_atom_site_label_2
_geom_angle_atom_site_label_3
_geom_angle
N2 Sm1 N1 112.34(12)
N2 Sm1 O2 156.19(12)
N1 Sm1 O2 90.93(12)
N2 Sm1 O1 82.16(11)
N1 Sm1 O1 163.73(11)
O2 Sm1 O1 74.13(11)
N2 Sm1 C1 60.68(12)
N1 Sm1 C1 60.41(13)
O2 Sm1 C1 141.20(12)
O1 Sm1 C1 135.79(12)
N2 Sm1 I2 94.68(9)
N1 Sm1 I2 91.57(9)
O2 Sm1 I2 79.14(8)
O1 Sm1 I2 79.52(8)
C1 Sm1 I2 123.55(9)
N2 Sm1 I1 100.20(9)
N1 Sm1 I1 100.73(9)
O2 Sm1 I1 79.32(8)
O1 Sm1 I1 83.09(7)
C1 Sm1 I1 81.09(9)
I2 Sm1 I1 155.296(10)
P2 C1 P1 134.0(3)
P2 C1 Sm1 90.60(17)
P1 C1 Sm1 88.51(17)
P2 C1 H1 111.5
P1 C1 H1 111.5
Sm1 C1 H1 111.5
N1 P1 C1 103.8(2)
N1 P1 C2 113.96(19)
C1 P1 C2 112.9(2)
N1 P1 C8 116.0(2)
C1 P1 C8 109.4(2)
C2 P1 C8 101.1(2)
C7 C2 C3 119.0(4)
C7 C2 P1 119.9(4)
C3 C2 P1 120.7(4)
C4 C3 C2 120.1(5)
C4 C3 H3 119.9
C2 C3 H3 119.9
C5 C4 C3 119.9(5)
C5 C4 H4 120.1
C3 C4 H4 120.1
C4 C5 C6 120.2(5)
C4 C5 H5 119.9
C6 C5 H5 119.9
C7 C6 C5 120.5(5)
C7 C6 H6 119.8
C5 C6 H6 119.8
C6 C7 C2 120.3(5)
C6 C7 H7 119.9
C2 C7 H7 119.9
C9 C8 C13 118.3(4)
C9 C8 P1 122.5(4)
C13 C8 P1 118.9(3)
C10 C9 C8 120.9(5)
C10 C9 H9 119.6
C8 C9 H9 119.6
C11 C10 C9 120.3(4)
C11 C10 H10 119.8
C9 C10 H10 119.8
C10 C11 C12 120.2(4)
C10 C11 H11 119.9
C12 C11 H11 119.9
C11 C12 C13 119.6(5)
C11 C12 H12 120.2
C13 C12 H12 120.2
C12 C13 C8 120.6(4)
C12 C13 H13 119.7
C8 C13 H13 119.7
C14 N1 P1 123.8(3)
C14 N1 Sm1 135.0(3)
P1 N1 Sm1 100.90(17)
C19 C14 C15 119.2(4)
C19 C14 N1 121.0(4)
C15 C14 N1 119.8(4)
C16 C15 C14 119.1(4)
C16 C15 C20 119.5(4)
C14 C15 C20 121.4(4)
C17 C16 C15 122.5(4)
C17 C16 H16 118.7
C15 C16 H16 118.7
C18 C17 C16 117.2(4)
C18 C17 C22 120.9(5)
C16 C17 C22 122.0(4)
C17 C18 C19 123.1(4)
C17 C18 H18 118.5
C19 C18 H18 118.5
C18 C19 C14 118.8(4)
C18 C19 C21 119.1(4)
C14 C19 C21 122.0(4)
C15 C20 H20B 109.5
C15 C20 H20A 109.5
H20B C20 H20A 109.5
C15 C20 H20C 109.5
H20B C20 H20C 109.5
H20A C20 H20C 109.5
C19 C21 H21C 109.5
C19 C21 H21B 109.5
H21C C21 H21B 109.5
C19 C21 H21A 109.5
H21C C21 H21A 109.5
H21B C21 H21A 109.5
C17 C22 H22A 109.5
C17 C22 H22C 109.5
H22A C22 H22C 109.5
C17 C22 H22B 109.5
H22A C22 H22B 109.5
H22C C22 H22B 109.5
N2 P2 C1 104.5(2)
N2 P2 C29 116.5(2)
C1 P2 C29 113.8(2)
N2 P2 C23 114.2(2)
C1 P2 C23 108.6(2)
C29 P2 C23 99.2(2)
C24 C23 C28 118.4(5)
C24 C23 P2 119.0(4)
C28 C23 P2 122.6(4)
C25 C24 C23 120.7(5)
C25 C24 H24 119.6
C23 C24 H24 119.6
C26 C25 C24 120.4(5)
C26 C25 H25 119.8
C24 C25 H25 119.8
C27 C26 C25 119.5(5)
C27 C26 H26 120.2
C25 C26 H26 120.2
C26 C27 C28 120.8(5)
C26 C27 H27 119.6
C28 C27 H27 119.6
C23 C28 C27 120.1(4)
C23 C28 H28 120.0
C27 C28 H28 120.0
C34 C29 C30 118.9(4)
C34 C29 P2 123.9(3)
C30 C29 P2 116.7(3)
C31 C30 C29 120.8(4)
C31 C30 H30 119.6
C29 C30 H30 119.6
C30 C31 C32 119.8(4)
C30 C31 H31 120.1
C32 C31 H31 120.1
C33 C32 C31 120.0(4)
C33 C32 H32 120.0
C31 C32 H32 120.0
C32 C33 C34 120.2(4)
C32 C33 H33 119.9
C34 C33 H33 119.9
C29 C34 C33 120.3(4)
C29 C34 H34 119.9
C33 C34 H34 119.9
C35 N2 P2 125.2(3)
C35 N2 Sm1 129.8(3)
P2 N2 Sm1 103.74(17)
C40 C35 C36 118.7(4)
C40 C35 N2 121.5(4)
C36 C35 N2 119.7(4)
C37 C36 C35 119.3(4)
C37 C36 C42 117.6(4)
C35 C36 C42 123.1(4)
C38 C37 C36 122.4(5)
C38 C37 H37 118.8
C36 C37 H37 118.8
C37 C38 C39 117.7(4)
C37 C38 C43 121.1(5)
C39 C38 C43 121.2(5)
C38 C39 C40 122.4(5)
C38 C39 H39 118.8
C40 C39 H39 118.8
C39 C40 C35 119.5(4)
C39 C40 C41 118.2(4)
C35 C40 C41 122.2(4)
C40 C41 H41A 109.5
C40 C41 H41B 109.5
H41A C41 H41B 109.5
C40 C41 H41C 109.5
H41A C41 H41C 109.5
H41B C41 H41C 109.5
C36 C42 H42B 109.5
C36 C42 H42A 109.5
H42B C42 H42A 109.5
C36 C42 H42C 109.5
H42B C42 H42C 109.5
H42A C42 H42C 109.5
C38 C43 H43C 109.5
C38 C43 H43B 109.5
H43C C43 H43B 109.5
C38 C43 H43A 109.5
H43C C43 H43A 109.5
H43B C43 H43A 109.5
C44 O1 C47 108.2(3)
C44 O1 Sm1 123.6(3)
C47 O1 Sm1 127.9(3)
O1 C44 C45 105.6(4)
O1 C44 H44A 110.6
C45 C44 H44A 110.6
O1 C44 H44B 110.6
C45 C44 H44B 110.6
H44A C44 H44B 108.8
C44 C45 C46 101.8(4)
C44 C45 H45A 111.4
C46 C45 H45A 111.4
C44 C45 H45B 111.4
C46 C45 H45B 111.4
H45A C45 H45B 109.3
C47 C46 C45 100.9(4)
C47 C46 H46B 111.6
C45 C46 H46B 111.6
C47 C46 H46A 111.6
C45 C46 H46A 111.6
H46B C46 H46A 109.4
O1 C47 C46 105.3(4)
O1 C47 H47B 110.7
C46 C47 H47B 110.7
O1 C47 H47A 110.7
C46 C47 H47A 110.7
H47B C47 H47A 108.8
C48 O2 C51 104.4(4)
C48 O2 Sm1 125.0(3)
C51 O2 Sm1 130.4(3)
O2 C48 C49 105.3(5)
O2 C48 H48A 110.7
C49 C48 H48A 110.7
O2 C48 H48B 110.7
C49 C48 H48B 110.7
H48A C48 H48B 108.8
C48 C49 C50 104.8(5)
C48 C49 H49A 110.8
C50 C49 H49A 110.8
C48 C49 H49B 110.8
C50 C49 H49B 110.8
H49A C49 H49B 108.9
C51 C50 C49 103.9(5)
C51 C50 H50B 111.0
C49 C50 H50B 111.0
C51 C50 H50A 111.0
C49 C50 H50A 111.0
H50B C50 H50A 109.0
O2 C51 C50 104.0(5)
O2 C51 H51B 111.0
C50 C51 H51B 111.0
O2 C51 H51A 111.0
C50 C51 H51A 111.0
H51B C51 H51A 109.0
C53 C52 C54 116.8(8)
C53 C52 H52 121.6
C54 C52 H52 121.6
C52 C53 C58 118.1(8)
C52 C53 H53 120.9
C58 C53 H53 120.9
C55 C54 C52 126.6(7)
C55 C54 H54 116.7
C52 C54 H54 116.7
C54 C55 C56 114.7(8)
C54 C55 H55 122.7
C56 C55 H55 122.7
C58 C56 C57 123.8(8)
C58 C56 C55 116.8(8)
C57 C56 C55 119.4(8)
C56 C57 H57B 109.5
C56 C57 H57C 109.5
H57B C57 H57C 109.5
C56 C57 H57A 109.5
H57B C57 H57A 109.5
H57C C57 H57A 109.5
C56 C58 C53 126.9(7)
C56 C58 H58 116.5
C53 C58 H58 116.5
C60 C59 H59C 109.5
C60 C59 H59A 109.5
H59C C59 H59A 109.5
C60 C59 H59B 109.5
H59C C59 H59B 109.5
H59A C59 H59B 109.5
C61 C60 C65 120.0
C61 C60 C59 117.6(5)
C65 C60 C59 122.4(5)
C62 C61 C60 120.0
C62 C61 H61 120.0
C60 C61 H61 120.0
C61 C62 C63 120.0
C61 C62 H62 120.0
C63 C62 H62 120.0
C62 C63 C64 120.0
C62 C63 H63 120.0
C64 C63 H63 120.0
C65 C64 C63 120.0
C65 C64 H64 120.0
C63 C64 H64 120.0
C64 C65 C60 120.0
C64 C65 H65 120.0
C60 C65 H65 120.0
C67 C66 H66C 109.5
C67 C66 H66A 109.5
H66C C66 H66A 109.5
C67 C66 H66B 109.5
H66C C66 H66B 109.5
H66A C66 H66B 109.5
C72 C67 C68 118.9(5)
C72 C67 C66 121.0(5)
C68 C67 C66 120.1(5)
C69 C68 C67 120.8(5)
C69 C68 H68 119.6
C67 C68 H68 119.6
C70 C69 C68 120.4(6)
C70 C69 H69 119.8
C68 C69 H69 119.8
C69 C70 C71 120.3(5)
C69 C70 H70 119.8
C71 C70 H70 119.8
C72 C71 C70 119.4(6)
C72 C71 H71 120.3
C70 C71 H71 120.3
C67 C72 C71 120.2(5)
C67 C72 H72 119.9
C71 C72 H72 119.9

loop_
_geom_bond_atom_site_label_1
_geom_bond_atom_site_label_2
_geom_bond_distance
Sm1 N2 2.462(4)
Sm1 N1 2.472(4)
Sm1 O2 2.485(3)
Sm1 O1 2.524(3)
Sm1 C1 2.744(4)
Sm1 I2 3.1110(4)
Sm1 I1 3.1259(4)
C1 P2 1.719(4)
C1 P1 1.725(5)
C1 H1 1.0000
P1 N1 1.622(4)
P1 C2 1.810(5)
P1 C8 1.813(4)
C2 C7 1.397(7)
C2 C3 1.401(7)
C3 C4 1.389(7)
C3 H3 0.9500
C4 C5 1.384(8)
C4 H4 0.9500
C5 C6 1.384(8)
C5 H5 0.9500
C6 C7 1.375(7)
C6 H6 0.9500
C7 H7 0.9500
C8 C9 1.392(6)
C8 C13 1.401(7)
C9 C10 1.387(6)
C9 H9 0.9500
C10 C11 1.375(7)
C10 H10 0.9500
C11 C12 1.390(7)
C11 H11 0.9500
C12 C13 1.395(6)
C12 H12 0.9500
C13 H13 0.9500
N1 C14 1.437(6)
C14 C19 1.405(6)
C14 C15 1.417(6)
C15 C16 1.392(6)
C15 C20 1.513(6)
C16 C17 1.387(7)
C16 H16 0.9500
C17 C18 1.384(7)
C17 C22 1.521(6)
C18 C19 1.394(6)
C18 H18 0.9500
C19 C21 1.493(6)
C20 H20B 0.9800
C20 H20A 0.9800
C20 H20C 0.9800
C21 H21C 0.9800
C21 H21B 0.9800
C21 H21A 0.9800
C22 H22A 0.9800
C22 H22C 0.9800
C22 H22B 0.9800
P2 N2 1.620(4)
P2 C29 1.820(4)
P2 C23 1.827(5)
C23 C24 1.395(7)
C23 C28 1.396(7)
C24 C25 1.390(7)
C24 H24 0.9500
C25 C26 1.378(8)
C25 H25 0.9500
C26 C27 1.376(7)
C26 H26 0.9500
C27 C28 1.396(7)
C27 H27 0.9500
C28 H28 0.9500
C29 C34 1.383(6)
C29 C30 1.396(6)
C30 C31 1.385(6)
C30 H30 0.9500
C31 C32 1.386(7)
C31 H31 0.9500
C32 C33 1.379(7)
C32 H32 0.9500
C33 C34 1.398(6)
C33 H33 0.9500
C34 H34 0.9500
N2 C35 1.432(6)
C35 C40 1.409(7)
C35 C36 1.411(7)
C36 C37 1.401(7)
C36 C42 1.502(7)
C37 C38 1.380(7)
C37 H37 0.9500
C38 C39 1.385(7)
C38 C43 1.504(7)
C39 C40 1.394(6)
C39 H39 0.9500
C40 C41 1.517(7)
C41 H41A 0.9800
C41 H41B 0.9800
C41 H41C 0.9800
C42 H42B 0.9800
C42 H42A 0.9800
C42 H42C 0.9800
C43 H43C 0.9800
C43 H43B 0.9800
C43 H43A 0.9800
O1 C44 1.466(5)
O1 C47 1.466(6)
C44 C45 1.511(7)
C44 H44A 0.9900
C44 H44B 0.9900
C45 C46 1.532(7)
C45 H45A 0.9900
C45 H45B 0.9900
C46 C47 1.502(7)
C46 H46B 0.9900
C46 H46A 0.9900
C47 H47B 0.9900
C47 H47A 0.9900
O2 C48 1.453(6)
O2 C51 1.455(6)
C48 C49 1.509(9)
C48 H48A 0.9900
C48 H48B 0.9900
C49 C50 1.541(9)
C49 H49A 0.9900
C49 H49B 0.9900
C50 C51 1.504(8)
C50 H50B 0.9900
C50 H50A 0.9900
C51 H51B 0.9900
C51 H51A 0.9900
C52 C53 1.325(11)
C52 C54 1.478(12)
C52 H52 0.9500
C53 C58 1.422(10)
C53 H53 0.9500
C54 C55 1.334(11)
C54 H54 0.9500
C55 C56 1.505(11)
C55 H55 0.9500
C56 C58 1.333(10)
C56 C57 1.375(12)
C57 H57B 0.9800
C57 H57C 0.9800
C57 H57A 0.9800
C58 H58 0.9500
C59 C60 1.497(10)
C59 H59C 0.9800
C59 H59A 0.9800
C59 H59B 0.9800
C60 C61 1.3900
C60 C65 1.3900
C61 C62 1.3900
C61 H61 0.9500
C62 C63 1.3900
C62 H62 0.9500
C63 C64 1.3900
C63 H63 0.9500
C64 C65 1.3900
C64 H64 0.9500
C65 H65 0.9500
C66 C67 1.508(7)
C66 H66C 0.9800
C66 H66A 0.9800
C66 H66B 0.9800
C67 C72 1.378(7)
C67 C68 1.395(7)
C68 C69 1.377(8)
C68 H68 0.9500
C69 C70 1.351(9)
C69 H69 0.9500
C70 C71 1.400(9)
C70 H70 0.9500
C71 C72 1.392(8)
C71 H71 0.9500
C72 H72 0.9500
